data_2310349
loop_
_publ_author_name
'Brink, C.'
'Binnendijk, N.F.'
'van de Linde, J.'

_publ_section_title
;
 The crystal structures of Cs Cu2 Cl3 and Cs Ag2 I3
;
_journal_name_full 'Acta Crystallographica (1,1948-23,1967)'
_journal_page_first 176
_journal_page_last 180
_journal_volume 7
_journal_year 1954
_chemical_formula_sum 'Cl3 Cs Cu2'
_chemical_name_systematic 'Cs (Cu2 Cl3)'
_space_group_IT_number 63
_symmetry_space_group_name_Hall '-C 2c 2'
_symmetry_space_group_name_H-M 'C m c m'
_cell_angle_alpha 90
_cell_angle_beta 90
_cell_angle_gamma 90
_cell_formula_units_Z 4
_cell_length_a 9.49
_cell_length_b 11.88
_cell_length_c 5.61
_cell_volume 632.478
_citation_journal_id_ASTM ACCRA9
_cod_data_source_file Brink_ACCRA9_1954_992.cif
_cod_data_source_block Cl3Cs1Cu2
_cod_original_cell_volume 632.4781
_cod_original_formula_sum 'Cl3 Cs1 Cu2'
_cod_database_code 2310349

loop_
_symmetry_equiv_pos_as_xyz
x,y,z
-x,-y,z+1/2
x,-y,-z
-x,y,-z+1/2
-x,-y,-z
x,y,-z-1/2
-x,y,z
x,-y,z-1/2
x+1/2,y+1/2,z
-x+1/2,-y+1/2,z+1/2
x+1/2,-y+1/2,-z
-x+1/2,y+1/2,-z+1/2
-x+1/2,-y+1/2,-z
x+1/2,y+1/2,-z-1/2
-x+1/2,y+1/2,z
x+1/2,-y+1/2,z-1/2

loop_
_atom_site_label
_atom_site_type_symbol
_atom_site_fract_x
_atom_site_fract_y
_atom_site_fract_z
_atom_site_occupancy
_atom_site_U_iso_or_equiv
Cl1 Cl-1 0.218 0.398 0.25 1 0.0
Cu1 Cu+1 0.336 0.5 0 1 0.0
Cs1 Cs+1 0.5 0.183 0.25 1 0.0
Cl2 Cl-1 0.5 0.62 0.25 1 0.0
